data_7049815
loop_
_publ_author_name
'Wu, Tao'
'Zhai, Yuan-Qi'
'Deng, Yi-Fei'
'Chen, Wei-Peng'
'Zhang, Tao'
'Zheng, Yan-Zhen'

_publ_section_title
;
 Correlating magnetic anisotropy with the subtle coordination geometry
 variation of a series of cobalt(ii)-sulfonamide complexes.
;
_journal_issue 41
_journal_name_full 'Dalton transactions (Cambridge, England : 2003)'
_journal_page_first 15419
_journal_page_last 15426
_journal_paper_doi 10.1039/c9dt01296f
_journal_volume 48
_journal_year 2019
_chemical_formula_moiety 'C32 H26 Co N4 O4 S2'
_chemical_formula_sum 'C32 H26 Co N4 O4 S2'
_chemical_formula_weight 653.62
_space_group_crystal_system monoclinic
_space_group_IT_number 15
_space_group_name_Hall '-C 2yc'
_space_group_name_H-M_alt 'C 1 2/c 1'
_symmetry_space_group_name_Hall '-C 2yc'
_symmetry_space_group_name_H-M 'C 1 2/c 1'
_atom_sites_solution_hydrogens geom
_audit_block_doi 10.5517/ccdc.csd.cc1z9tqt
_audit_creation_date 2019-04-17
_audit_creation_method
;
Olex2 1.2
(compiled 2018.05.29 svn.r3508 for OlexSys, GUI svn.r5506)
;
_audit_update_record
;
2019-04-23 deposited with the CCDC.    2019-04-24 downloaded from the CCDC.
;
_cell_angle_alpha 90
_cell_angle_beta 106.784(3)
_cell_angle_gamma 90
_cell_formula_units_Z 4
_cell_length_a 17.1468(5)
_cell_length_b 9.9155(2)
_cell_length_c 17.9855(5)
_cell_measurement_reflns_used 5196
_cell_measurement_temperature 293(2)
_cell_measurement_theta_max 74.6
_cell_measurement_theta_min 5.1
_cell_volume 2927.61(14)
_computing_cell_refinement 'Bruker FRAMBO'
_computing_data_collection 'Bruker FRAMBO'
_computing_data_reduction 'Bruker SAINT'
_computing_molecular_graphics 'Olex2 (Dolomanov et al., 2009)'
_computing_publication_material 'Olex2 (Dolomanov et al., 2009)'
_computing_structure_refinement 'XL (Sheldrick, 2008)'
_computing_structure_solution 'SHELXS-97 (Sheldrick, 1990)'
_diffrn_ambient_temperature 293(2)
_diffrn_measured_fraction_theta_full 0.998
_diffrn_measured_fraction_theta_max 0.966
_diffrn_measurement_device_type 'CCD area detector'
_diffrn_measurement_method 'phi and omega scans'
_diffrn_radiation_monochromator graphite
_diffrn_radiation_type CuK\a
_diffrn_radiation_wavelength 1.54178
_diffrn_reflns_av_R_equivalents 0.0415
_diffrn_reflns_av_unetI/netI 0.0396
_diffrn_reflns_Laue_measured_fraction_full 0.998
_diffrn_reflns_Laue_measured_fraction_max 0.966
_diffrn_reflns_limit_h_max 18
_diffrn_reflns_limit_h_min -21
_diffrn_reflns_limit_k_max 12
_diffrn_reflns_limit_k_min -9
_diffrn_reflns_limit_l_max 22
_diffrn_reflns_limit_l_min -22
_diffrn_reflns_number 7589
_diffrn_reflns_point_group_measured_fraction_full 0.998
_diffrn_reflns_point_group_measured_fraction_max 0.966
_diffrn_reflns_theta_full 67.679
_diffrn_reflns_theta_max 74.576
_diffrn_reflns_theta_min 5.137
_exptl_absorpt_coefficient_mu 6.304
_exptl_absorpt_correction_T_max 1.00000
_exptl_absorpt_correction_T_min 0.05697
_exptl_absorpt_correction_type multi-scan
_exptl_absorpt_process_details SADABS
_exptl_crystal_colour 'clear light blue'
_exptl_crystal_colour_lustre clear
_exptl_crystal_colour_modifier light
_exptl_crystal_colour_primary blue
_exptl_crystal_density_diffrn 1.483
_exptl_crystal_density_method 'not measured'
_exptl_crystal_description block
_exptl_crystal_F_000 1348
_exptl_crystal_size_max 0.15
_exptl_crystal_size_mid 0.12
_exptl_crystal_size_min 0.1
_refine_diff_density_max 0.774
_refine_diff_density_min -1.625
_refine_diff_density_rms 0.147
_refine_ls_extinction_method none
_refine_ls_goodness_of_fit_ref 1.163
_refine_ls_hydrogen_treatment constr
_refine_ls_matrix_type full
_refine_ls_number_parameters 195
_refine_ls_number_reflns 2908
_refine_ls_number_restraints 6
_refine_ls_restrained_S_all 1.172
_refine_ls_R_factor_all 0.0711
_refine_ls_R_factor_gt 0.0671
_refine_ls_shift/su_max 0.000
_refine_ls_shift/su_mean 0.000
_refine_ls_structure_factor_coef Fsqd
_refine_ls_weighting_details 'w=1/[\s^2^(Fo^2^)+(0.1447P)^2^] where P=(Fo^2^+2Fc^2^)/3'
_refine_ls_weighting_scheme calc
_refine_ls_wR_factor_gt 0.1949
_refine_ls_wR_factor_ref 0.1976
_reflns_Friedel_coverage 0.000
_reflns_number_gt 2619
_reflns_number_total 2908
_reflns_threshold_expression 'I > 2\s(I)'
_cod_data_source_file c9dt01296f2.cif
_cod_data_source_block compound_5
_cod_depositor_comments 'Adding full bibliography for 7049812--7049815.cif.'
_cod_database_code 7049815
_shelx_shelxl_version_number 2014/7
_shelx_space_group_comment
;
The symmetry employed for this shelxl refinement is uniquely defined
by the following loop, which should always be used as a source of
symmetry information in preference to the above space-group names.
They are only intended as comments.
;
_olex2_refinement_description
;
1. Fixed Uiso
 At 1.2 times of:
  All C(H) groups, All C(H,H) groups
2. Uiso/Uaniso restraints and constraints
Uanis(C9) \\sim Ueq: with sigma of 0.01 and sigma for terminal atoms of 0.02
3.a Secondary CH2 refined with riding coordinates:
 C6(H6A,H6B)
3.b Aromatic/amide H refined with riding coordinates:
 C2(H2), C3(H3), C4(H4), C5(H5), C8(H8), C9(H9), C10(H10), C12(H12), C13(H13),
 C14(H14), C15(H15)
;
_olex2_submission_special_instructions 'No special instructions were received'

loop_
_space_group_symop_operation_xyz
'x, y, z'
'-x, y, -z+1/2'
'x+1/2, y+1/2, z'
'-x+1/2, y+1/2, -z+1/2'
'-x, -y, -z'
'x, -y, z-1/2'
'-x+1/2, -y+1/2, -z'
'x+1/2, -y+1/2, z-1/2'

loop_
_atom_site_label
_atom_site_type_symbol
_atom_site_fract_x
_atom_site_fract_y
_atom_site_fract_z
_atom_site_U_iso_or_equiv
_atom_site_adp_type
_atom_site_occupancy
_atom_site_site_symmetry_order
_atom_site_calc_flag
_atom_site_refinement_flags_posn
_atom_site_refinement_flags_adp
_atom_site_refinement_flags_occupancy
Co1 Co 0.0000 0.49996(6) 0.2500 0.0231(3) Uani 1 2 d S T P
S1 S 0.06965(4) 0.66851(7) 0.39878(4) 0.0235(3) Uani 1 1 d . . .
O1 O 0.08911(15) 0.6379(2) 0.48025(13) 0.0324(6) Uani 1 1 d . . .
O2 O 0.13546(15) 0.6613(2) 0.36385(16) 0.0361(6) Uani 1 1 d . . .
N1 N 0.09982(16) 0.4010(3) 0.23809(16) 0.0255(6) Uani 1 1 d . . .
N2 N -0.00070(16) 0.5762(3) 0.34866(16) 0.0257(6) Uani 1 1 d . . .
C1 C 0.12181(18) 0.4379(3) 0.17514(19) 0.0243(7) Uani 1 1 d . . .
C2 C 0.1899(2) 0.3817(4) 0.1602(2) 0.0337(8) Uani 1 1 d . . .
H2 H 0.2040 0.4065 0.1159 0.040 Uiso 1 1 calc R . .
C3 C 0.2360(2) 0.2898(4) 0.2106(2) 0.0420(10) Uani 1 1 d . . .
H3 H 0.2823 0.2531 0.2013 0.050 Uiso 1 1 calc R . .
C4 C 0.2136(2) 0.2518(4) 0.2753(2) 0.0414(9) Uani 1 1 d . . .
H4 H 0.2439 0.1885 0.3099 0.050 Uiso 1 1 calc R . .
C5 C 0.1450(2) 0.3098(4) 0.2876(2) 0.0338(8) Uani 1 1 d . . .
H5 H 0.1297 0.2852 0.3313 0.041 Uiso 1 1 calc R . .
C6 C -0.0678(2) 0.5385(3) 0.3788(2) 0.0288(7) Uani 1 1 d . . .
H6A H -0.0991 0.6180 0.3832 0.035 Uiso 1 1 calc R . .
H6B H -0.0466 0.4993 0.4301 0.035 Uiso 1 1 calc R . .
C7 C 0.0329(2) 0.8368(3) 0.38887(19) 0.0257(7) Uani 1 1 d . . .
C8 C -0.0417(2) 0.8619(4) 0.3379(3) 0.0494(12) Uani 1 1 d . . .
H8 H -0.0700 0.7932 0.3063 0.059 Uiso 1 1 calc R . .
C9 C -0.0759(3) 0.9921(4) 0.3332(4) 0.0660(18) Uani 1 1 d . U .
H9 H -0.1275 1.0079 0.2997 0.079 Uiso 1 1 calc R . .
C10 C -0.0343(3) 1.0940(4) 0.3770(3) 0.0544(12) Uani 1 1 d . . .
H10 H -0.0584 1.1786 0.3744 0.065 Uiso 1 1 calc R . .
C11 C 0.0453(2) 1.0738(3) 0.4267(2) 0.0336(8) Uani 1 1 d . . .
C12 C 0.0902(3) 1.1820(4) 0.4695(2) 0.0410(9) Uani 1 1 d . . .
H12 H 0.0671 1.2676 0.4653 0.049 Uiso 1 1 calc R . .
C13 C 0.1667(3) 1.1622(4) 0.5165(3) 0.0528(12) Uani 1 1 d . . .
H13 H 0.1955 1.2341 0.5448 0.063 Uiso 1 1 calc R . .
C14 C 0.2032(3) 1.0333(5) 0.5229(3) 0.0532(12) Uani 1 1 d . . .
H14 H 0.2562 1.0213 0.5545 0.064 Uiso 1 1 calc R . .
C15 C 0.1611(2) 0.9262(4) 0.4830(2) 0.0376(8) Uani 1 1 d . . .
H15 H 0.1853 0.8414 0.4884 0.045 Uiso 1 1 calc R . .
C16 C 0.0807(2) 0.9434(3) 0.43354(19) 0.0261(7) Uani 1 1 d . . .

loop_
_atom_site_aniso_label
_atom_site_aniso_U_11
_atom_site_aniso_U_22
_atom_site_aniso_U_33
_atom_site_aniso_U_23
_atom_site_aniso_U_13
_atom_site_aniso_U_12
Co1 0.0237(4) 0.0201(4) 0.0268(5) 0.000 0.0095(3) 0.000
S1 0.0248(4) 0.0201(4) 0.0248(4) 0.0035(3) 0.0059(3) 0.0016(3)
O1 0.0396(14) 0.0272(11) 0.0252(12) 0.0140(10) 0.0013(10) 0.0036(10)
O2 0.0292(13) 0.0350(13) 0.0510(16) -0.0056(12) 0.0228(12) -0.0038(10)
N1 0.0222(12) 0.0232(13) 0.0290(13) -0.0054(11) 0.0040(10) -0.0015(10)
N2 0.0287(14) 0.0249(13) 0.0267(13) -0.0015(11) 0.0130(11) -0.0060(11)
C1 0.0186(14) 0.0224(15) 0.0297(16) -0.0114(13) 0.0034(12) -0.0033(11)
C2 0.0215(15) 0.0425(19) 0.0352(18) -0.0172(16) 0.0055(13) -0.0045(14)
C3 0.0205(16) 0.053(2) 0.047(2) -0.0234(19) 0.0006(15) 0.0061(15)
C4 0.0287(18) 0.046(2) 0.040(2) -0.0091(17) -0.0065(15) 0.0106(16)
C5 0.0278(17) 0.0333(17) 0.0350(18) -0.0021(15) 0.0010(14) 0.0106(14)
C6 0.0299(17) 0.0260(15) 0.0327(18) 0.0039(15) 0.0128(14) 0.0012(14)
C7 0.0262(16) 0.0236(15) 0.0257(16) 0.0070(12) 0.0048(13) 0.0007(12)
C8 0.041(2) 0.0276(18) 0.059(3) 0.0147(18) -0.018(2) -0.0048(16)
C9 0.037(2) 0.033(2) 0.102(4) 0.022(2) -0.021(3) 0.0063(16)
C10 0.043(2) 0.0252(17) 0.085(3) 0.016(2) 0.001(2) 0.0095(16)
C11 0.0364(19) 0.0215(15) 0.042(2) 0.0049(15) 0.0097(16) 0.0042(14)
C12 0.057(2) 0.0238(16) 0.044(2) -0.0050(15) 0.0166(19) 0.0050(16)
C13 0.064(3) 0.036(2) 0.048(2) -0.0186(19) -0.001(2) -0.002(2)
C14 0.045(2) 0.047(2) 0.052(3) -0.015(2) -0.011(2) 0.002(2)
C15 0.0304(18) 0.0320(17) 0.043(2) -0.0088(16) -0.0003(15) 0.0047(14)
C16 0.0283(17) 0.0227(15) 0.0275(16) 0.0025(13) 0.0084(13) 0.0017(12)

loop_
_atom_type_symbol
_atom_type_description
_atom_type_scat_dispersion_real
_atom_type_scat_dispersion_imag
_atom_type_scat_source
C C 0.0181 0.0091 'International Tables Vol C Tables 4.2.6.8 and 6.1.1.4'
H H 0.0000 0.0000 'International Tables Vol C Tables 4.2.6.8 and 6.1.1.4'
Co Co -2.3653 3.6143 'International Tables Vol C Tables 4.2.6.8 and 6.1.1.4'
N N 0.0311 0.0180 'International Tables Vol C Tables 4.2.6.8 and 6.1.1.4'
O O 0.0492 0.0322 'International Tables Vol C Tables 4.2.6.8 and 6.1.1.4'
S S 0.3331 0.5567 'International Tables Vol C Tables 4.2.6.8 and 6.1.1.4'

loop_
_geom_angle_atom_site_label_1
_geom_angle_atom_site_label_2
_geom_angle_atom_site_label_3
_geom_angle
_geom_angle_site_symmetry_1
_geom_angle_site_symmetry_3
N1 Co1 N1 122.44(15) . 2
N2 Co1 N1 120.88(11) 2 2
N2 Co1 N1 120.88(11) . .
N2 Co1 N1 82.15(11) 2 .
N2 Co1 N1 82.15(11) . 2
N2 Co1 N2 133.95(17) . 2
O1 S1 O2 116.91(16) . .
O1 S1 N2 111.99(14) . .
O1 S1 C7 105.80(15) . .
O2 S1 N2 106.74(15) . .
O2 S1 C7 107.60(15) . .
N2 S1 C7 107.37(15) . .
C1 N1 Co1 114.0(2) . .
C1 N1 C5 119.5(3) . .
C5 N1 Co1 126.5(2) . .
S1 N2 Co1 123.13(15) . .
C6 N2 Co1 117.2(2) . .
C6 N2 S1 119.6(2) . .
N1 C1 C2 120.7(3) . .
N1 C1 C6 116.9(3) . 2
C2 C1 C6 122.4(3) . 2
C3 C2 C1 119.9(4) . .
C2 C3 C4 119.5(3) . .
C3 C4 C5 118.6(4) . .
N1 C5 C4 121.8(4) . .
N2 C6 C1 109.5(3) . 2
C8 C7 S1 118.4(3) . .
C8 C7 C16 121.0(3) . .
C16 C7 S1 120.6(2) . .
C7 C8 C9 120.1(4) . .
C10 C9 C8 120.7(4) . .
C9 C10 C11 120.8(4) . .
C10 C11 C16 119.7(3) . .
C12 C11 C10 120.8(3) . .
C12 C11 C16 119.5(3) . .
C13 C12 C11 120.5(3) . .
C12 C13 C14 120.6(4) . .
C15 C14 C13 120.4(4) . .
C14 C15 C16 120.5(4) . .
C11 C16 C7 117.6(3) . .
C11 C16 C15 118.5(3) . .
C15 C16 C7 123.9(3) . .

loop_
_geom_bond_atom_site_label_1
_geom_bond_atom_site_label_2
_geom_bond_distance
_geom_bond_site_symmetry_2
Co1 N1 2.037(3) 2
Co1 N1 2.037(3) .
Co1 N2 1.932(3) 2
Co1 N2 1.932(3) .
S1 O1 1.438(2) .
S1 O2 1.443(2) .
S1 N2 1.574(3) .
S1 C7 1.774(3) .
N1 C1 1.343(4) .
N1 C5 1.347(4) .
N2 C6 1.455(4) .
C1 C2 1.387(4) .
C1 C6 1.509(5) 2
C2 C3 1.365(6) .
C3 C4 1.380(6) .
C4 C5 1.382(5) .
C6 C1 1.509(5) 2
C7 C8 1.365(5) .
C7 C16 1.433(4) .
C8 C9 1.410(6) .
C9 C10 1.351(6) .
C10 C11 1.413(5) .
C11 C12 1.412(5) .
C11 C16 1.419(5) .
C12 C13 1.355(6) .
C13 C14 1.413(6) .
C14 C15 1.365(6) .
C15 C16 1.419(5) .
